data_7720966
loop_
_publ_author_name
'Warsame, Hodan R.'
'Demetriou, Colleen M.'
'Crimmin, Mark R.'

_publ_section_title
;
 Selective defluorination of 1,1,1,2-tetrafluoroethane by lithium
 phosphide reagents.
;
_journal_issue 20
_journal_name_full 'Dalton transactions (Cambridge, England : 2003)'
_journal_page_first 7826
_journal_page_last 7830
_journal_paper_doi 10.1039/d6dt00747c
_journal_volume 55
_journal_year 2026
_chemical_formula_moiety 'C22 H19 F3 Mn O2 P'
_chemical_formula_sum 'C22 H19 F3 Mn O2 P'
_chemical_formula_weight 458.28
_chemical_properties_physical Air-sensitive,Moisture-sensitive,Oxygen-sensitive
_space_group_crystal_system monoclinic
_space_group_IT_number 14
_space_group_name_Hall '-P 2ybc'
_space_group_name_H-M_alt 'P 1 21/c 1'
_atom_sites_solution_hydrogens geom
_atom_sites_solution_primary dual
_audit_creation_date 2026-03-11
_audit_creation_method
;
Olex2 1.5
(compiled 2025.07.13 svn.rb7424aed for OlexSys, GUI svn.r7314)
;
_audit_update_record
;
2026-03-11 deposited with the CCDC.	2026-04-23 downloaded from the CCDC.
;
_cell_angle_alpha 90.0
_cell_angle_beta 106.1445(17)
_cell_angle_gamma 90.0
_cell_formula_units_Z 4
_cell_length_a 9.36076(14)
_cell_length_b 13.91716(19)
_cell_length_c 16.2618(3)
_cell_measurement_reflns_used 14460
_cell_measurement_temperature 173.05(10)
_cell_measurement_theta_max 29.3380
_cell_measurement_theta_min 2.7110
_cell_volume 2034.96(6)
_computing_cell_refinement 'CrysAlisPro 1.171.44.85 (Rigaku OD, 2024)'
_computing_data_collection 'CrysAlisPro system (CCD 38.46 (release 23-01-2017))'
_computing_data_reduction 'CrysAlisPro 1.171.44.85 (Rigaku OD, 2024)'
_computing_molecular_graphics 'Olex2 1.5 (Dolomanov et al., 2009)'
_computing_publication_material 'Olex2 1.5 (Dolomanov et al., 2009)'
_computing_structure_refinement 'SHELXL 2018/3 (Sheldrick, 2015)'
_computing_structure_solution 'SHELXT 2018/2 (Sheldrick, 2018)'
_diffrn_ambient_environment N~2~
_diffrn_ambient_temperature 173.05(10)
_diffrn_detector 'CCD plate'
_diffrn_detector_area_resol_mean 16.0382
_diffrn_detector_type Eos
_diffrn_measured_fraction_theta_full 0.999
_diffrn_measured_fraction_theta_max 0.921
_diffrn_measurement_details
;
List of Runs (angles in degrees, time in seconds):

  # Type    Start    End  Width  t~exp~   \w     \q     \k     \f   Frames
#--------------------------------------------------------------------------
  1  \w      6.00  84.00   1.00   10.18    --   17.11  57.00  30.00   78
  2  \w     59.00  84.00   1.00   10.18    --   17.11  57.00  60.00   25
  3  \w      9.00  85.00   1.00   10.18    --   17.11  37.00 150.00   76
  4  \w    -19.00   9.00   1.00   10.18    --  -15.86 -99.00 150.00   28
  5  \w     -4.00  84.00   1.00   10.18    --   17.11  77.00 -90.00   88
  6  \w    -41.00  33.00   1.00   10.18    --   17.11 -57.00 120.00   74
  7  \w    -24.00  56.00   1.00   10.18    --   17.11 -99.00 -30.00   80
  8  \w    -20.00  56.00   1.00   10.18    --   17.11 -99.00-120.00   76
  9  \w    -85.00   2.00   1.00   10.18    --  -15.86 -37.00 150.00   87
 10  \w    -68.00   6.00   1.00   10.18    --  -15.86 122.00  13.17   74
;
_diffrn_measurement_device 'four-circle diffractometer'
_diffrn_measurement_device_type 'Xcalibur, Eos'
_diffrn_measurement_method '\w scans'
_diffrn_orient_matrix_type 'CrysAlisPro convention (1999,Acta A55,543-557)'
_diffrn_orient_matrix_UB_11 -0.0395187000
_diffrn_orient_matrix_UB_12 0.0440795000
_diffrn_orient_matrix_UB_13 -0.0049302000
_diffrn_orient_matrix_UB_21 0.0260904000
_diffrn_orient_matrix_UB_22 0.0080084000
_diffrn_orient_matrix_UB_23 0.0447565000
_diffrn_orient_matrix_UB_31 0.0631059000
_diffrn_orient_matrix_UB_32 0.0243014000
_diffrn_orient_matrix_UB_33 -0.0058061000
_diffrn_radiation_monochromator graphite
_diffrn_radiation_probe x-ray
_diffrn_radiation_type 'Mo K\a'
_diffrn_radiation_wavelength 0.71073
_diffrn_reflns_av_R_equivalents 0.0309
_diffrn_reflns_av_unetI/netI 0.0240
_diffrn_reflns_Laue_measured_fraction_full 0.999
_diffrn_reflns_Laue_measured_fraction_max 0.921
_diffrn_reflns_limit_h_max 12
_diffrn_reflns_limit_h_min -12
_diffrn_reflns_limit_k_max 18
_diffrn_reflns_limit_k_min -17
_diffrn_reflns_limit_l_max 20
_diffrn_reflns_limit_l_min -22
_diffrn_reflns_number 31356
_diffrn_reflns_point_group_measured_fraction_full 0.999
_diffrn_reflns_point_group_measured_fraction_max 0.921
_diffrn_reflns_theta_full 25.242
_diffrn_reflns_theta_max 29.426
_diffrn_reflns_theta_min 2.608
_diffrn_source 'fine-focus sealed X-ray tube'
_diffrn_source_type 'Enhance (Mo) X-ray Source'
_exptl_absorpt_coefficient_mu 0.770
_exptl_absorpt_correction_T_max 0.906
_exptl_absorpt_correction_T_min 0.791
_exptl_absorpt_correction_type analytical
_exptl_absorpt_process_details
;
CrysAlisPro 1.171.44.85 (Rigaku Oxford Diffraction, 2024)
Analytical numeric absorption correction using a multifaceted crystal
model based on expressions derived by R.C. Clark & J.S. Reid.
(Clark, R. C. & Reid, J. S. (1995). Acta Cryst. A51, 887-897)
Empirical absorption correction using spherical harmonics,
implemented in SCALE3 ABSPACK scaling algorithm.
;
_exptl_crystal_colour 'clear yellow'
_exptl_crystal_density_diffrn 1.496
_exptl_crystal_description 'column '
_exptl_crystal_F_000 936
_exptl_crystal_size_max 0.396
_exptl_crystal_size_mid 0.261
_exptl_crystal_size_min 0.175
_refine_diff_density_max 0.298
_refine_diff_density_min -0.301
_refine_diff_density_rms 0.055
_refine_ls_extinction_method none
_refine_ls_goodness_of_fit_ref 1.053
_refine_ls_hydrogen_treatment constr
_refine_ls_matrix_type full
_refine_ls_number_parameters 263
_refine_ls_number_reflns 5188
_refine_ls_number_restraints 0
_refine_ls_restrained_S_all 1.053
_refine_ls_R_factor_all 0.0418
_refine_ls_R_factor_gt 0.0305
_refine_ls_shift/su_max 0.001
_refine_ls_shift/su_mean 0.000
_refine_ls_structure_factor_coef Fsqd
_refine_ls_weighting_details 'w=1/[\s^2^(Fo^2^)+(0.0298P)^2^+1.0191P] where P=(Fo^2^+2Fc^2^)/3'
_refine_ls_weighting_scheme calc
_refine_ls_wR_factor_gt 0.0695
_refine_ls_wR_factor_ref 0.0752
_reflns_Friedel_coverage 0.000
_reflns_number_gt 4354
_reflns_number_total 5188
_reflns_threshold_expression 'I > 2\s(I)'
_cod_data_source_file d6dt00747c3.cif
_cod_data_source_block 3a
_cod_depositor_comments 'Adding full bibliography for 7720966--7720968.cif.'
_cod_original_cell_volume 2034.97(5)
_cod_database_code 7720966
_shelx_shelxl_version_number 2018/3
_chemical_oxdiff_formula 'C22 H19 F3 Mn O2 P'
_chemical_oxdiff_usercomment HRW207
_shelx_space_group_comment
;
The symmetry employed for this shelxl refinement is uniquely defined
by the following loop, which should always be used as a source of
symmetry information in preference to the above space-group names.
They are only intended as comments.
;
_cell_oxdiff_angle_alpha 89.9981(19)
_cell_oxdiff_angle_beta 106.147(2)
_cell_oxdiff_angle_gamma 90.0080(18)
_cell_oxdiff_length_a 9.3594(2)
_cell_oxdiff_length_b 13.9167(3)
_cell_oxdiff_length_c 16.2650(4)
_cell_oxdiff_measurement_reflns_used 14460
_cell_oxdiff_volume 2034.97(8)
_shelx_estimated_absorpt_t_max 0.877
_shelx_estimated_absorpt_t_min 0.750
_diffrn_oxdiff_digest_od_ed
;

;
_reflns_odcompleteness_completeness 99.93
_reflns_odcompleteness_iscentric 1
_reflns_odcompleteness_theta 26.32
_olex2_refinement_description
;
1.a Secondary CH2 refined with riding coordinates:
 C1(H1A,H1B)
1.b Aromatic/amide H refined with riding coordinates:
 C4(H4), C5(H5), C6(H6), C7(H7), C8(H8), C10(H10), C11(H11), C12(H12),
 C13(H13), C14(H14), C18(H18), C19(H19), C20(H20), C21(H21)
1.c Idealised Me refined as rotating group:
 C22(H22A,H22B,H22C)
;
_olex2_submission_special_instructions 'No special instructions were received'
_oxdiff_exptl_absorpt_empirical_details
;
Empirical correction (ABSPACK) includes:
- Absorption correction using spherical harmonics
- Frame scaling
;
_oxdiff_exptl_absorpt_empirical_full_max 1.042
_oxdiff_exptl_absorpt_empirical_full_min 0.968

loop_
_space_group_symop_operation_xyz
'x, y, z'
'-x, y+1/2, -z+1/2'
'-x, -y, -z'
'x, -y-1/2, z-1/2'

loop_
_atom_site_label
_atom_site_type_symbol
_atom_site_fract_x
_atom_site_fract_y
_atom_site_fract_z
_atom_site_U_iso_or_equiv
_atom_site_adp_type
_atom_site_occupancy
_atom_site_site_symmetry_order
_atom_site_calc_flag
_atom_site_refinement_flags_posn
_atom_site_refinement_flags_adp
_atom_site_refinement_flags_occupancy
_atom_site_disorder_assembly
_atom_site_disorder_group
C1 C 0.79408(18) 0.59296(11) 0.58255(10) 0.0253(3) Uani 1 1 d . . . . .
H1A H 0.724343 0.541403 0.554891 0.030 Uiso 1 1 calc R U . . .
H1B H 0.895970 0.566757 0.593437 0.030 Uiso 1 1 calc R U . . .
F1 F 0.62567(13) 0.63325(9) 0.66169(7) 0.0463(3) Uani 1 1 d . . . . .
Mn1 Mn 0.56424(2) 0.77597(2) 0.46581(2) 0.01999(7) Uani 1 1 d . . . . .
O1 O 0.57813(14) 0.85222(9) 0.63595(8) 0.0379(3) Uani 1 1 d . . . . .
P1 P 0.77440(4) 0.69320(3) 0.50456(2) 0.01960(9) Uani 1 1 d . . . . .
C2 C 0.7678(2) 0.61432(13) 0.66706(11) 0.0320(4) Uani 1 1 d . . . . .
F2 F 0.84598(16) 0.68881(10) 0.70722(7) 0.0582(3) Uani 1 1 d . . . . .
O2 O 0.38948(15) 0.60853(9) 0.48630(9) 0.0418(3) Uani 1 1 d . . . . .
C3 C 0.94993(17) 0.75802(11) 0.54805(10) 0.0232(3) Uani 1 1 d . . . . .
F3 F 0.80402(15) 0.53910(9) 0.72037(7) 0.0549(3) Uani 1 1 d . . . . .
C4 C 0.94647(18) 0.85580(12) 0.56403(11) 0.0294(3) Uani 1 1 d . . . . .
H4 H 0.853809 0.888557 0.550562 0.035 Uiso 1 1 calc R U . . .
C5 C 1.0772(2) 0.90633(13) 0.59955(12) 0.0371(4) Uani 1 1 d . . . . .
H5 H 1.073396 0.973276 0.610172 0.044 Uiso 1 1 calc R U . . .
C6 C 1.2120(2) 0.85963(14) 0.61936(12) 0.0368(4) Uani 1 1 d . . . . .
H6 H 1.301178 0.894230 0.643897 0.044 Uiso 1 1 calc R U . . .
C7 C 1.21762(19) 0.76236(14) 0.60353(12) 0.0354(4) Uani 1 1 d . . . . .
H7 H 1.310865 0.730309 0.616982 0.042 Uiso 1 1 calc R U . . .
C8 C 1.08805(18) 0.71132(12) 0.56817(11) 0.0299(3) Uani 1 1 d . . . . .
H8 H 1.092779 0.644442 0.557506 0.036 Uiso 1 1 calc R U . . .
C9 C 0.80532(17) 0.62345(10) 0.41532(9) 0.0220(3) Uani 1 1 d . . . . .
C10 C 0.70800(19) 0.54785(11) 0.38186(10) 0.0281(3) Uani 1 1 d . . . . .
H10 H 0.633496 0.530385 0.408562 0.034 Uiso 1 1 calc R U . . .
C11 C 0.7194(2) 0.49835(12) 0.31024(11) 0.0327(4) Uani 1 1 d . . . . .
H11 H 0.653657 0.446570 0.288435 0.039 Uiso 1 1 calc R U . . .
C12 C 0.8262(2) 0.52403(13) 0.27028(11) 0.0334(4) Uani 1 1 d . . . . .
H12 H 0.834450 0.489563 0.221378 0.040 Uiso 1 1 calc R U . . .
C13 C 0.9207(2) 0.59961(13) 0.30145(11) 0.0343(4) Uani 1 1 d . . . . .
H13 H 0.992876 0.617988 0.273358 0.041 Uiso 1 1 calc R U . . .
C14 C 0.91071(18) 0.64915(12) 0.37395(10) 0.0294(3) Uani 1 1 d . . . . .
H14 H 0.976618 0.700994 0.395291 0.035 Uiso 1 1 calc R U . . .
C15 C 0.57741(17) 0.82032(11) 0.57041(11) 0.0254(3) Uani 1 1 d . . . . .
C16 C 0.46225(18) 0.67414(11) 0.48032(10) 0.0261(3) Uani 1 1 d . . . . .
C17 C 0.38885(19) 0.81163(13) 0.35413(11) 0.0311(4) Uani 1 1 d . . . . .
C18 C 0.5138(2) 0.77778(13) 0.32921(10) 0.0322(4) Uani 1 1 d . . . . .
H18 H 0.516269 0.722564 0.295290 0.039 Uiso 1 1 calc R U . . .
C19 C 0.6337(2) 0.84091(14) 0.36389(11) 0.0359(4) Uani 1 1 d . . . . .
H19 H 0.730841 0.835331 0.357031 0.043 Uiso 1 1 calc R U . . .
C20 C 0.5857(2) 0.91284(12) 0.40991(12) 0.0365(4) Uani 1 1 d . . . . .
H20 H 0.643976 0.964525 0.439674 0.044 Uiso 1 1 calc R U . . .
C21 C 0.4349(2) 0.89477(12) 0.40416(11) 0.0342(4) Uani 1 1 d . . . . .
H21 H 0.374313 0.932449 0.429796 0.041 Uiso 1 1 calc R U . . .
C22 C 0.2350(2) 0.77098(18) 0.32911(15) 0.0537(6) Uani 1 1 d . . . . .
H22A H 0.240150 0.700967 0.324163 0.081 Uiso 1 1 calc R U . . .
H22B H 0.179012 0.798077 0.273945 0.081 Uiso 1 1 calc R U . . .
H22C H 0.185048 0.787244 0.372827 0.081 Uiso 1 1 calc R U . . .

loop_
_atom_site_aniso_label
_atom_site_aniso_U_11
_atom_site_aniso_U_22
_atom_site_aniso_U_33
_atom_site_aniso_U_23
_atom_site_aniso_U_13
_atom_site_aniso_U_12
C1 0.0331(8) 0.0206(7) 0.0231(8) 0.0023(6) 0.0092(6) 0.0002(6)
F1 0.0478(6) 0.0635(8) 0.0341(6) 0.0128(5) 0.0224(5) 0.0151(6)
Mn1 0.02250(12) 0.01789(12) 0.02013(12) 0.00129(8) 0.00683(9) -0.00259(8)
O1 0.0403(7) 0.0424(7) 0.0321(7) -0.0135(6) 0.0119(5) -0.0017(6)
P1 0.02347(19) 0.01738(18) 0.01874(18) -0.00103(14) 0.00718(15) -0.00267(14)
C2 0.0404(9) 0.0331(9) 0.0232(8) 0.0053(7) 0.0099(7) 0.0033(7)
F2 0.0777(9) 0.0670(8) 0.0308(6) -0.0192(6) 0.0163(6) -0.0241(7)
O2 0.0468(8) 0.0331(7) 0.0455(8) 0.0015(6) 0.0131(6) -0.0184(6)
C3 0.0242(7) 0.0244(7) 0.0216(7) -0.0016(6) 0.0071(6) -0.0042(6)
F3 0.0783(9) 0.0572(8) 0.0354(6) 0.0266(6) 0.0261(6) 0.0264(7)
C4 0.0284(8) 0.0255(8) 0.0339(9) -0.0031(7) 0.0081(7) -0.0033(6)
C5 0.0392(10) 0.0267(9) 0.0443(11) -0.0049(8) 0.0100(8) -0.0106(7)
C6 0.0287(9) 0.0420(10) 0.0378(10) -0.0013(8) 0.0060(7) -0.0139(8)
C7 0.0255(8) 0.0422(10) 0.0369(10) 0.0001(8) 0.0062(7) -0.0013(7)
C8 0.0286(8) 0.0300(8) 0.0305(9) -0.0024(7) 0.0070(7) 0.0001(7)
C9 0.0277(7) 0.0192(7) 0.0191(7) 0.0005(5) 0.0067(6) 0.0016(6)
C10 0.0358(9) 0.0240(8) 0.0248(8) -0.0009(6) 0.0088(7) -0.0046(7)
C11 0.0434(10) 0.0251(8) 0.0271(8) -0.0053(7) 0.0059(7) -0.0031(7)
C12 0.0418(10) 0.0340(9) 0.0233(8) -0.0065(7) 0.0074(7) 0.0066(7)
C13 0.0360(9) 0.0418(10) 0.0291(9) -0.0054(7) 0.0159(7) 0.0003(8)
C14 0.0315(8) 0.0316(9) 0.0274(8) -0.0057(7) 0.0119(7) -0.0055(7)
C15 0.0225(7) 0.0225(7) 0.0307(8) 0.0004(6) 0.0069(6) -0.0019(6)
C16 0.0297(8) 0.0261(8) 0.0225(8) 0.0002(6) 0.0073(6) -0.0032(6)
C17 0.0303(8) 0.0341(9) 0.0256(8) 0.0098(7) 0.0022(7) -0.0003(7)
C18 0.0438(10) 0.0332(9) 0.0191(8) 0.0064(6) 0.0081(7) 0.0049(7)
C19 0.0337(9) 0.0430(10) 0.0339(9) 0.0179(8) 0.0142(7) 0.0013(8)
C20 0.0441(10) 0.0242(8) 0.0374(10) 0.0107(7) 0.0049(8) -0.0077(7)
C21 0.0408(10) 0.0281(8) 0.0332(9) 0.0073(7) 0.0097(8) 0.0097(7)
C22 0.0355(10) 0.0684(15) 0.0473(12) 0.0145(11) -0.0049(9) -0.0116(10)

loop_
_atom_type_symbol
_atom_type_description
_atom_type_scat_dispersion_real
_atom_type_scat_dispersion_imag
_atom_type_scat_source
C C 0.0033 0.0016 'International Tables Vol C Tables 4.2.6.8 and 6.1.1.4'
H H 0.0000 0.0000 'International Tables Vol C Tables 4.2.6.8 and 6.1.1.4'
O O 0.0106 0.0060 'International Tables Vol C Tables 4.2.6.8 and 6.1.1.4'
F F 0.0171 0.0103 'International Tables Vol C Tables 4.2.6.8 and 6.1.1.4'
P P 0.1023 0.0942 'International Tables Vol C Tables 4.2.6.8 and 6.1.1.4'
Mn Mn 0.3368 0.7283 'International Tables Vol C Tables 4.2.6.8 and 6.1.1.4'

loop_
_exptl_crystal_face_index_h
_exptl_crystal_face_index_k
_exptl_crystal_face_index_l
_exptl_crystal_face_perp_dist
2 2 -1 0.1474
1 2 2 0.1429
0 1 2 0.1076
0 -1 -2 0.1043
0 0 1 0.0990
0 0 -1 0.0760
0 1 1 0.1110
-2 -1 2 0.2027
-1 1 2 0.1569
-1 0 1 0.1895
1 -2 -2 0.1828
-2 1 2 0.1846
0 1 0 0.1159
-2 2 1 0.1745
-2 0 1 0.2004
0 2 -1 0.0984
1 -2 1 0.1625
2 0 -1 0.1954
0 -2 1 0.1175
-1 2 -2 0.1098
-1 0 0 0.1954
0 -1 2 0.0986
2 -2 5 0.1100
-1 -1 2 0.1726
-1 0 2 0.1635
-1 0 -5 0.0787
9 -9 -17 0.1876
1 0 -1 0.1931
-1 -1 5 0.1212
-3 5 3 0.1708
-1 5 -5 0.0807

loop_
_geom_angle_atom_site_label_1
_geom_angle_atom_site_label_2
_geom_angle_atom_site_label_3
_geom_angle
_geom_angle_site_symmetry_1
_geom_angle_site_symmetry_3
_geom_angle_publ_flag
H1A C1 H1B 107.2 . . ?
P1 C1 H1A 107.8 . . ?
P1 C1 H1B 107.8 . . ?
C2 C1 H1A 107.8 . . ?
C2 C1 H1B 107.8 . . ?
C2 C1 P1 117.93(11) . . ?
C15 Mn1 P1 95.07(5) . . ?
C15 Mn1 C17 124.26(7) . . ?
C15 Mn1 C18 157.57(7) . . ?
C15 Mn1 C19 129.61(7) . . ?
C15 Mn1 C20 96.16(7) . . ?
C15 Mn1 C21 93.44(7) . . ?
C16 Mn1 P1 90.86(5) . . ?
C16 Mn1 C15 92.69(7) . . ?
C16 Mn1 C17 89.07(7) . . ?
C16 Mn1 C18 100.21(7) . . ?
C16 Mn1 C19 137.39(8) . . ?
C16 Mn1 C20 152.88(7) . . ?
C16 Mn1 C21 115.46(7) . . ?
C17 Mn1 P1 140.63(5) . . ?
C17 Mn1 C19 64.64(7) . . ?
C17 Mn1 C20 64.82(7) . . ?
C18 Mn1 P1 102.94(5) . . ?
C18 Mn1 C17 38.76(7) . . ?
C18 Mn1 C19 38.57(7) . . ?
C18 Mn1 C20 64.46(7) . . ?
C19 Mn1 P1 90.17(5) . . ?
C19 Mn1 C20 38.05(7) . . ?
C20 Mn1 P1 113.72(5) . . ?
C21 Mn1 P1 151.88(5) . . ?
C21 Mn1 C17 38.61(7) . . ?
C21 Mn1 C18 64.48(7) . . ?
C21 Mn1 C19 64.07(7) . . ?
C21 Mn1 C20 38.56(7) . . ?
C1 P1 Mn1 119.73(5) . . ?
C3 P1 C1 101.40(7) . . ?
C3 P1 Mn1 118.90(5) . . ?
C9 P1 C1 97.76(7) . . ?
C9 P1 Mn1 111.91(5) . . ?
C9 P1 C3 104.11(7) . . ?
F1 C2 C1 113.31(14) . . ?
F1 C2 F3 105.33(14) . . ?
F2 C2 C1 113.47(14) . . ?
F2 C2 F1 106.28(15) . . ?
F2 C2 F3 106.56(14) . . ?
F3 C2 C1 111.30(14) . . ?
C4 C3 P1 119.30(12) . . ?
C4 C3 C8 118.62(15) . . ?
C8 C3 P1 122.05(12) . . ?
C3 C4 H4 119.7 . . ?
C3 C4 C5 120.69(16) . . ?
C5 C4 H4 119.7 . . ?
C4 C5 H5 119.9 . . ?
C6 C5 C4 120.16(17) . . ?
C6 C5 H5 119.9 . . ?
C5 C6 H6 120.0 . . ?
C5 C6 C7 119.94(16) . . ?
C7 C6 H6 120.0 . . ?
C6 C7 H7 119.8 . . ?
C6 C7 C8 120.37(17) . . ?
C8 C7 H7 119.8 . . ?
C3 C8 H8 119.9 . . ?
C7 C8 C3 120.22(16) . . ?
C7 C8 H8 119.9 . . ?
C10 C9 P1 118.47(12) . . ?
C14 C9 P1 122.49(12) . . ?
C14 C9 C10 118.65(14) . . ?
C9 C10 H10 119.7 . . ?
C11 C10 C9 120.53(16) . . ?
C11 C10 H10 119.7 . . ?
C10 C11 H11 119.9 . . ?
C10 C11 C12 120.17(16) . . ?
C12 C11 H11 119.9 . . ?
C11 C12 H12 120.0 . . ?
C13 C12 C11 119.92(16) . . ?
C13 C12 H12 120.0 . . ?
C12 C13 H13 119.9 . . ?
C12 C13 C14 120.20(16) . . ?
C14 C13 H13 119.9 . . ?
C9 C14 C13 120.51(15) . . ?
C9 C14 H14 119.7 . . ?
C13 C14 H14 119.7 . . ?
O1 C15 Mn1 175.81(15) . . ?
O2 C16 Mn1 176.56(15) . . ?
C18 C17 Mn1 70.55(9) . . ?
C18 C17 C22 127.17(18) . . ?
C21 C17 Mn1 70.22(10) . . ?
C21 C17 C18 107.00(15) . . ?
C21 C17 C22 125.76(18) . . ?
C22 C17 Mn1 126.65(13) . . ?
Mn1 C18 H18 124.0 . . ?
C17 C18 Mn1 70.68(9) . . ?
C17 C18 H18 126.1 . . ?
C19 C18 Mn1 70.81(10) . . ?
C19 C18 C17 107.78(16) . . ?
C19 C18 H18 126.1 . . ?
Mn1 C19 H19 124.3 . . ?
C18 C19 Mn1 70.62(9) . . ?
C18 C19 H19 125.6 . . ?
C20 C19 Mn1 71.08(10) . . ?
C20 C19 C18 108.75(16) . . ?
C20 C19 H19 125.6 . . ?
Mn1 C20 H20 124.4 . . ?
C19 C20 Mn1 70.87(10) . . ?
C19 C20 H20 126.2 . . ?
C19 C20 C21 107.54(16) . . ?
C21 C20 Mn1 70.11(9) . . ?
C21 C20 H20 126.2 . . ?
Mn1 C21 H21 123.6 . . ?
C17 C21 Mn1 71.17(10) . . ?
C17 C21 H21 125.5 . . ?
C20 C21 Mn1 71.33(10) . . ?
C20 C21 C17 108.92(16) . . ?
C20 C21 H21 125.5 . . ?
C17 C22 H22A 109.5 . . ?
C17 C22 H22B 109.5 . . ?
C17 C22 H22C 109.5 . . ?
H22A C22 H22B 109.5 . . ?
H22A C22 H22C 109.5 . . ?
H22B C22 H22C 109.5 . . ?

loop_
_geom_bond_atom_site_label_1
_geom_bond_atom_site_label_2
_geom_bond_distance
_geom_bond_site_symmetry_2
_geom_bond_publ_flag
C1 H1A 0.9900 . ?
C1 H1B 0.9900 . ?
C1 P1 1.8597(15) . ?
C1 C2 1.492(2) . ?
F1 C2 1.335(2) . ?
Mn1 P1 2.2147(4) . ?
Mn1 C15 1.7813(17) . ?
Mn1 C16 1.7609(16) . ?
Mn1 C17 2.1405(16) . ?
Mn1 C18 2.1388(16) . ?
Mn1 C19 2.1412(16) . ?
Mn1 C20 2.1439(16) . ?
Mn1 C21 2.1281(17) . ?
O1 C15 1.153(2) . ?
P1 C3 1.8351(16) . ?
P1 C9 1.8346(15) . ?
C2 F2 1.331(2) . ?
C2 F3 1.3413(19) . ?
O2 C16 1.1594(19) . ?
C3 C4 1.387(2) . ?
C3 C8 1.402(2) . ?
C4 H4 0.9500 . ?
C4 C5 1.390(2) . ?
C5 H5 0.9500 . ?
C5 C6 1.376(3) . ?
C6 H6 0.9500 . ?
C6 C7 1.382(3) . ?
C7 H7 0.9500 . ?
C7 C8 1.385(2) . ?
C8 H8 0.9500 . ?
C9 C10 1.399(2) . ?
C9 C14 1.387(2) . ?
C10 H10 0.9500 . ?
C10 C11 1.382(2) . ?
C11 H11 0.9500 . ?
C11 C12 1.382(2) . ?
C12 H12 0.9500 . ?
C12 C13 1.377(3) . ?
C13 H13 0.9500 . ?
C13 C14 1.391(2) . ?
C14 H14 0.9500 . ?
C17 C18 1.420(2) . ?
C17 C21 1.411(3) . ?
C17 C22 1.494(3) . ?
C18 H18 0.9500 . ?
C18 C19 1.413(3) . ?
C19 H19 0.9500 . ?
C19 C20 1.397(3) . ?
C20 H20 0.9500 . ?
C20 C21 1.411(3) . ?
C21 H21 0.9500 . ?
C22 H22A 0.9800 . ?
C22 H22B 0.9800 . ?
C22 H22C 0.9800 . ?

loop_
_geom_torsion_atom_site_label_1
_geom_torsion_atom_site_label_2
_geom_torsion_atom_site_label_3
_geom_torsion_atom_site_label_4
_geom_torsion
_geom_torsion_site_symmetry_1
_geom_torsion_site_symmetry_2
_geom_torsion_site_symmetry_3
_geom_torsion_site_symmetry_4
_geom_torsion_publ_flag
C1 P1 C3 C4 -126.98(13) . . . . ?
C1 P1 C3 C8 51.09(15) . . . . ?
C1 P1 C9 C10 60.19(13) . . . . ?
C1 P1 C9 C14 -126.99(14) . . . . ?
Mn1 P1 C3 C4 6.58(15) . . . . ?
Mn1 P1 C3 C8 -175.34(11) . . . . ?
Mn1 P1 C9 C10 -66.27(13) . . . . ?
Mn1 P1 C9 C14 106.55(13) . . . . ?
Mn1 C17 C18 C19 -61.43(11) . . . . ?
Mn1 C17 C21 C20 61.68(12) . . . . ?
Mn1 C18 C19 C20 -61.17(12) . . . . ?
Mn1 C19 C20 C21 -60.84(12) . . . . ?
Mn1 C20 C21 C17 -61.58(12) . . . . ?
P1 C1 C2 F1 69.37(18) . . . . ?
P1 C1 C2 F2 -51.95(19) . . . . ?
P1 C1 C2 F3 -172.14(12) . . . . ?
P1 C3 C4 C5 177.90(14) . . . . ?
P1 C3 C8 C7 -177.86(13) . . . . ?
P1 C9 C10 C11 174.69(13) . . . . ?
P1 C9 C14 C13 -173.80(13) . . . . ?
C2 C1 P1 Mn1 -55.49(14) . . . . ?
C2 C1 P1 C3 77.58(14) . . . . ?
C2 C1 P1 C9 -176.25(13) . . . . ?
C3 P1 C9 C10 164.07(12) . . . . ?
C3 P1 C9 C14 -23.11(15) . . . . ?
C3 C4 C5 C6 0.0(3) . . . . ?
C4 C3 C8 C7 0.2(2) . . . . ?
C4 C5 C6 C7 0.3(3) . . . . ?
C5 C6 C7 C8 -0.3(3) . . . . ?
C6 C7 C8 C3 0.0(3) . . . . ?
C8 C3 C4 C5 -0.2(3) . . . . ?
C9 P1 C3 C4 131.90(13) . . . . ?
C9 P1 C3 C8 -50.02(15) . . . . ?
C9 C10 C11 C12 -0.8(3) . . . . ?
C10 C9 C14 C13 -1.0(2) . . . . ?
C10 C11 C12 C13 -0.6(3) . . . . ?
C11 C12 C13 C14 1.2(3) . . . . ?
C12 C13 C14 C9 -0.4(3) . . . . ?
C14 C9 C10 C11 1.6(2) . . . . ?
C17 C18 C19 Mn1 61.35(11) . . . . ?
C17 C18 C19 C20 0.19(19) . . . . ?
C18 C17 C21 Mn1 -61.32(11) . . . . ?
C18 C17 C21 C20 0.36(19) . . . . ?
C18 C19 C20 Mn1 60.88(12) . . . . ?
C18 C19 C20 C21 0.04(19) . . . . ?
C19 C20 C21 Mn1 61.33(12) . . . . ?
C19 C20 C21 C17 -0.25(19) . . . . ?
C21 C17 C18 Mn1 61.10(11) . . . . ?
C21 C17 C18 C19 -0.33(18) . . . . ?
C22 C17 C18 Mn1 -121.78(18) . . . . ?
C22 C17 C18 C19 176.79(17) . . . . ?
C22 C17 C21 Mn1 121.51(18) . . . . ?
C22 C17 C21 C20 -176.81(17) . . . . ?

loop_
_exptl_oxdiff_crystal_face_indexfrac_h
_exptl_oxdiff_crystal_face_indexfrac_k
_exptl_oxdiff_crystal_face_indexfrac_l
_exptl_oxdiff_crystal_face_x
_exptl_oxdiff_crystal_face_y
_exptl_oxdiff_crystal_face_z
1.9959 1.9969 -0.9982 0.0141 0.0234 0.1803
0.9981 1.9948 1.9946 0.0387 0.1313 0.0999
0.0001 0.9967 1.9950 0.0341 0.0973 0.0126
-0.0001 -0.9967 -1.9950 -0.0341 -0.0973 -0.0126
0.0001 -0.0006 0.9975 -0.0050 0.0446 -0.0058
-0.0001 0.0006 -0.9975 0.0050 -0.0446 0.0058
0.0000 0.9973 0.9975 0.0390 0.0526 0.0184
-1.9959 -0.9996 1.9957 0.0250 0.0292 -0.1618
-0.9980 0.9965 1.9954 0.0735 0.0712 -0.0503
-0.9980 -0.0008 0.9979 0.0345 0.0186 -0.0688
0.9981 -1.9945 -1.9954 -0.1175 -0.0792 0.0261
-1.9962 0.9964 1.9958 0.1130 0.0452 -0.1133
-0.0001 0.9980 0.0000 0.0440 0.0080 0.0242
-1.9964 1.9949 0.9983 0.1619 0.0086 -0.0833
-1.9962 -0.0010 0.9983 0.0739 -0.0074 -0.1318
-0.0004 1.9965 -0.9974 0.0929 -0.0287 0.0543
0.9985 -1.9964 0.9970 -0.1324 0.0547 0.0087
1.9962 0.0010 -0.9983 -0.0739 0.0074 0.1318
0.0004 -1.9965 0.9974 -0.0929 0.0287 -0.0543
-0.9986 1.9970 -1.9945 0.1373 -0.0993 -0.0029
-0.9981 -0.0002 0.0004 0.0394 -0.0260 -0.0630
0.0004 -0.9992 1.9949 -0.0539 0.0813 -0.0358
1.9972 -1.9987 4.9865 -0.1916 0.2593 0.0485
-0.9978 -0.9994 1.9953 -0.0145 0.0553 -0.0988
-0.9979 -0.0014 1.9953 0.0295 0.0633 -0.0746
-0.9988 0.0030 -4.9870 0.0642 -0.2492 -0.0340
8.9823 -8.9694 -16.9608 -0.6667 -0.5966 0.4473
0.9980 0.0008 -0.9979 -0.0345 -0.0186 0.0688
-0.9974 -1.0013 4.9877 -0.0293 0.1892 -0.1162
-2.9947 4.9874 2.9937 0.3234 0.0958 -0.0852
-0.9994 4.9927 -4.9868 0.2842 -0.2093 0.0872
